data_4325422
loop_
_publ_author_name
'Ji-Wei Liu'
'Peng Wang'
'Ling Chen'

_publ_section_title
;
 Contribution of Disulfide S22-Anions to the Crystal and Electronic
 Structures in Ternary Sulfides, Ba12In4S19, Ba4M2S8 (M = Ga, In)
;
_journal_name_full 'Inorganic Chemistry'
_journal_page_first 5706
_journal_page_last 5713
_journal_paper_doi 10.1021/ic2004936
_journal_volume 50
_journal_year 2011
_chemical_formula_sum 'Ba Ga0.5 S2'
_chemical_formula_weight 236.32
_chemical_name_systematic
; 
 ? 
;
_space_group_IT_number 14
_symmetry_cell_setting monoclinic
_symmetry_space_group_name_Hall '-P 2ybc'
_symmetry_space_group_name_H-M 'P 1 21/c 1'
_atom_sites_solution_primary direct
_atom_sites_solution_secondary difmap
_audit_creation_method SHELXL-97
_cell_angle_alpha 90.00
_cell_angle_beta 104.254(6)
_cell_angle_gamma 90.00
_cell_formula_units_Z 16
_cell_length_a 12.739(5)
_cell_length_b 6.201(2)
_cell_length_c 19.830(8)
_cell_measurement_temperature 293(2)
_cell_volume 1518.2(10)
_computing_cell_refinement 'Bruker XSCANS'
_computing_data_collection 'Bruker XSCANS'
_computing_data_reduction 'Bruker SHELXTL'
_computing_molecular_graphics 'Bruker SHELXTL'
_computing_publication_material 'Bruker SHELXTL'
_computing_structure_refinement 'SHELXL-97 (Sheldrick, 1997)'
_computing_structure_solution 'SHELXS-97 (Sheldrick, 1990)'
_diffrn_ambient_temperature 293(2)
_diffrn_measured_fraction_theta_full 0.969
_diffrn_measured_fraction_theta_max 0.969
_diffrn_measurement_device_type 'Bruker P4'
_diffrn_measurement_method '\w scans'
_diffrn_radiation_monochromator graphite
_diffrn_radiation_source 'fine-focus sealed tube'
_diffrn_radiation_type MoK\a
_diffrn_radiation_wavelength 0.71073
_diffrn_reflns_av_R_equivalents 0.0321
_diffrn_reflns_av_sigmaI/netI 0.0290
_diffrn_reflns_limit_h_max 15
_diffrn_reflns_limit_h_min -16
_diffrn_reflns_limit_k_max 8
_diffrn_reflns_limit_k_min -8
_diffrn_reflns_limit_l_max 25
_diffrn_reflns_limit_l_min -25
_diffrn_reflns_number 11274
_diffrn_reflns_theta_full 27.48
_diffrn_reflns_theta_max 27.48
_diffrn_reflns_theta_min 2.99
_exptl_absorpt_coefficient_mu 14.768
_exptl_absorpt_correction_T_max 1.0000
_exptl_absorpt_correction_T_min 0.4326
_exptl_absorpt_correction_type multi-scan
_exptl_crystal_density_diffrn 4.135
_exptl_crystal_F_000 1656
_exptl_crystal_size_max 0.0900
_exptl_crystal_size_mid 0.0700
_exptl_crystal_size_min 0.0600
_refine_diff_density_max 1.323
_refine_diff_density_min -1.672
_refine_diff_density_rms 0.241
_refine_ls_extinction_coef 0.00119(6)
_refine_ls_extinction_expression Fc^*^=kFc[1+0.001xFc^2^\l^3^/sin(2\q)]^-1/4^
_refine_ls_extinction_method SHELXL
_refine_ls_goodness_of_fit_ref 1.082
_refine_ls_matrix_type full
_refine_ls_number_parameters 128
_refine_ls_number_reflns 3369
_refine_ls_number_restraints 0
_refine_ls_restrained_S_all 1.082
_refine_ls_R_factor_all 0.0318
_refine_ls_R_factor_gt 0.0275
_refine_ls_shift/su_max 0.001
_refine_ls_shift/su_mean 0.000
_refine_ls_structure_factor_coef Fsqd
_refine_ls_weighting_details 'calc w=1/[\s^2^(Fo^2^)+(0.0357P)^2^+0.0000P] where P=(Fo^2^+2Fc^2^)/3'
_refine_ls_weighting_scheme calc
_refine_ls_wR_factor_gt 0.0640
_refine_ls_wR_factor_ref 0.0669
_reflns_number_gt 3039
_reflns_number_total 3369
_reflns_threshold_expression >2sigma(I)
_cod_data_source_file ic2004936_si_002_3.cif
_cod_data_source_block Ba4Ga2S8
_cod_original_cell_volume 1518.3(10)
_cod_original_formula_sum 'Ba Ga0.50 S2'
_cod_database_code 4325422

loop_
_symmetry_equiv_pos_as_xyz
'x, y, z'
'-x, y+1/2, -z+1/2'
'-x, -y, -z'
'x, -y-1/2, z-1/2'

loop_
_atom_site_label
_atom_site_type_symbol
_atom_site_fract_x
_atom_site_fract_y
_atom_site_fract_z
_atom_site_U_iso_or_equiv
_atom_site_adp_type
_atom_site_occupancy
_atom_site_symmetry_multiplicity
_atom_site_calc_flag
Ba4 Ba 0.10533(3) 0.23604(4) 0.213116(16) 0.01308(9) Uani 1 1 d
Ba3 Ba 0.14684(3) 0.74192(4) 0.049299(16) 0.01180(9) Uani 1 1 d
Ba2 Ba 0.38318(3) 0.23480(4) 0.036814(15) 0.01147(9) Uani 1 1 d
Ba1 Ba 0.47439(3) 0.23097(4) 0.312559(16) 0.01170(9) Uani 1 1 d
Ga1 Ga 0.11667(5) 0.31651(9) 0.40122(3) 0.01114(13) Uani 1 1 d
Ga2 Ga 0.69690(5) 0.31156(9) 0.10111(3) 0.01073(13) Uani 1 1 d
S4 S 0.03860(11) 0.73479(18) 0.17695(7) 0.0122(3) Uani 1 1 d
S5 S 0.11622(12) 0.24510(18) 0.01250(7) 0.0124(3) Uani 1 1 d
S6 S 0.13169(11) 0.6832(2) 0.38393(7) 0.0144(3) Uani 1 1 d
S3 S 0.26965(11) 0.1789(2) 0.37349(6) 0.0123(3) Uani 1 1 d
S1 S 0.31359(10) 0.4039(2) 0.17262(6) 0.0136(3) Uani 1 1 d
S2 S 0.31380(10) 0.06278(19) 0.17221(6) 0.0134(3) Uani 1 1 d
S8 S 0.58193(12) 0.22473(19) 0.16454(7) 0.0135(3) Uani 1 1 d
S7 S 0.61140(11) 0.23295(18) 0.48420(7) 0.0118(3) Uani 1 1 d

loop_
_atom_site_aniso_label
_atom_site_aniso_U_11
_atom_site_aniso_U_22
_atom_site_aniso_U_33
_atom_site_aniso_U_23
_atom_site_aniso_U_13
_atom_site_aniso_U_12
Ba4 0.0096(2) 0.01448(16) 0.01540(17) 0.00029(10) 0.00348(14) -0.00013(11)
Ba3 0.0116(2) 0.01100(16) 0.01318(16) -0.00018(10) 0.00370(13) -0.00019(11)
Ba2 0.0122(2) 0.01021(15) 0.01145(16) 0.00035(10) 0.00181(13) -0.00001(11)
Ba1 0.01116(19) 0.01081(15) 0.01241(16) -0.00002(10) 0.00151(13) -0.00006(11)
Ga1 0.0092(3) 0.0120(3) 0.0116(3) -0.0002(2) 0.0013(2) 0.0002(2)
Ga2 0.0098(3) 0.0107(3) 0.0116(3) -0.0002(2) 0.0027(2) 0.0001(2)
S4 0.0103(7) 0.0135(6) 0.0119(6) 0.0022(4) 0.0009(5) 0.0019(4)
S5 0.0128(8) 0.0116(6) 0.0122(6) -0.0008(4) 0.0022(5) 0.0005(4)
S6 0.0091(7) 0.0121(6) 0.0208(6) 0.0031(5) 0.0011(5) -0.0016(5)
S3 0.0116(7) 0.0106(6) 0.0150(6) 0.0021(4) 0.0040(5) 0.0026(5)
S1 0.0131(7) 0.0132(6) 0.0144(6) -0.0001(4) 0.0031(5) 0.0001(5)
S2 0.0121(7) 0.0123(6) 0.0159(6) -0.0003(4) 0.0037(5) -0.0003(5)
S8 0.0137(8) 0.0125(6) 0.0152(6) 0.0010(4) 0.0052(5) -0.0018(5)
S7 0.0129(8) 0.0108(6) 0.0109(6) 0.0006(4) 0.0015(5) 0.0002(4)

loop_
_atom_type_symbol
_atom_type_description
_atom_type_scat_dispersion_real
_atom_type_scat_dispersion_imag
_atom_type_scat_source
S S 0.1246 0.1234 'International Tables Vol C Tables 4.2.6.8 and 6.1.1.4'
Ga Ga 0.2307 1.6083 'International Tables Vol C Tables 4.2.6.8 and 6.1.1.4'
Ba Ba -0.3244 2.2819 'International Tables Vol C Tables 4.2.6.8 and 6.1.1.4'

loop_
_geom_angle_atom_site_label_1
_geom_angle_atom_site_label_2
_geom_angle_atom_site_label_3
_geom_angle
_geom_angle_site_symmetry_1
_geom_angle_site_symmetry_3
S1 Ba4 S2 39.34(4) . .
S1 Ba4 S6 128.19(4) . 2_545
S2 Ba4 S6 123.04(4) . 2_545
S1 Ba4 S4 147.71(3) . 2_545
S2 Ba4 S4 147.33(4) . 2_545
S6 Ba4 S4 78.00(5) 2_545 2_545
S1 Ba4 S4 79.56(4) . .
S2 Ba4 S4 117.41(3) . .
S6 Ba4 S4 78.80(4) 2_545 .
S4 Ba4 S4 89.42(3) 2_545 .
S1 Ba4 S4 116.90(3) . 1_545
S2 Ba4 S4 78.96(4) . 1_545
S6 Ba4 S4 67.04(3) 2_545 1_545
S4 Ba4 S4 89.16(3) 2_545 1_545
S4 Ba4 S4 145.33(5) . 1_545
S1 Ba4 S3 84.74(4) . .
S2 Ba4 S3 80.79(4) . .
S6 Ba4 S3 147.07(3) 2_545 .
S4 Ba4 S3 71.41(4) 2_545 .
S4 Ba4 S3 112.18(3) . .
S4 Ba4 S3 100.11(3) 1_545 .
S1 Ba4 Ga1 112.65(3) . .
S2 Ba4 Ga1 118.39(3) . .
S6 Ba4 Ga1 114.65(3) 2_545 .
S4 Ba4 Ga1 36.93(3) 2_545 .
S4 Ba4 Ga1 92.13(3) . .
S4 Ba4 Ga1 106.96(2) 1_545 .
S3 Ba4 Ga1 37.62(3) . .
S1 Ba4 Ba4 155.29(2) . 2_545
S2 Ba4 Ba4 116.72(3) . 2_545
S6 Ba4 Ba4 65.04(3) 2_545 2_545
S4 Ba4 Ba4 45.16(3) 2_545 2_545
S4 Ba4 Ba4 125.14(3) . 2_545
S4 Ba4 Ba4 44.01(3) 1_545 2_545
S3 Ba4 Ba4 84.48(3) . 2_545
Ga1 Ba4 Ba4 69.633(17) . 2_545
S1 Ba4 Ba4 117.23(3) . 2
S2 Ba4 Ba4 155.83(2) . 2
S6 Ba4 Ba4 73.62(3) 2_545 2
S4 Ba4 Ba4 45.42(3) 2_545 2
S4 Ba4 Ba4 44.00(3) . 2
S4 Ba4 Ba4 125.19(3) 1_545 2
S3 Ba4 Ba4 92.67(3) . 2
Ga1 Ba4 Ba4 58.028(13) . 2
Ba4 Ba4 Ba4 85.44(3) 2_545 2
S1 Ba4 Ba3 77.76(3) . 1_545
S2 Ba4 Ba3 48.61(2) . 1_545
S6 Ba4 Ba3 76.12(3) 2_545 1_545
S4 Ba4 Ba3 132.14(3) 2_545 1_545
S4 Ba4 Ba3 123.38(3) . 1_545
S4 Ba4 Ba3 43.61(3) 1_545 1_545
S3 Ba4 Ba3 116.42(3) . 1_545
Ga1 Ba4 Ba3 144.496(16) . 1_545
Ba4 Ba4 Ba3 87.29(2) 2_545 1_545
Ba4 Ba4 Ba3 149.145(15) 2 1_545
S1 Ba4 Ba1 43.63(3) . .
S2 Ba4 Ba1 43.56(3) . .
S6 Ba4 Ba1 166.60(3) 2_545 .
S4 Ba4 Ba1 113.90(4) 2_545 .
S4 Ba4 Ba1 106.52(3) . .
S4 Ba4 Ba1 105.67(3) 1_545 .
S3 Ba4 Ba1 42.87(2) . .
Ga1 Ba4 Ba1 77.862(17) . .
Ba4 Ba4 Ba1 118.28(2) 2_545 .
Ba4 Ba4 Ba1 118.88(2) 2 .
Ba3 Ba4 Ba1 90.864(16) 1_545 .
S4 Ba3 S5 96.74(3) . .
S4 Ba3 S5 98.22(3) . 1_565
S5 Ba3 S5 153.23(5) . 1_565
S4 Ba3 S6 150.89(4) . 4_575
S5 Ba3 S6 86.19(3) . 4_575
S5 Ba3 S6 70.11(3) 1_565 4_575
S4 Ba3 S5 72.09(4) . 3_565
S5 Ba3 S5 83.17(3) . 3_565
S5 Ba3 S5 80.50(4) 1_565 3_565
S6 Ba3 S5 79.57(4) 4_575 3_565
S4 Ba3 S7 140.41(4) . 2_655
S5 Ba3 S7 90.30(3) . 2_655
S5 Ba3 S7 92.16(3) 1_565 2_655
S6 Ba3 S7 68.22(3) 4_575 2_655
S5 Ba3 S7 147.49(4) 3_565 2_655
S4 Ba3 S2 75.94(4) . 1_565
S5 Ba3 S2 138.08(3) . 1_565
S5 Ba3 S2 67.56(4) 1_565 1_565
S6 Ba3 S2 120.07(4) 4_575 1_565
S5 Ba3 S2 130.34(3) 3_565 1_565
S7 Ba3 S2 73.06(4) 2_655 1_565
S4 Ba3 S1 75.10(4) . .
S5 Ba3 S1 66.35(4) . .
S5 Ba3 S1 139.32(3) 1_565 .
S6 Ba3 S1 131.25(3) 4_575 .
S5 Ba3 S1 131.56(3) 3_565 .
S7 Ba3 S1 72.32(4) 2_655 .
S2 Ba3 S1 71.93(4) 1_565 .
S4 Ba3 Ga1 36.75(3) . 2
S5 Ba3 Ga1 96.48(3) . 2
S5 Ba3 Ga1 82.70(3) 1_565 2
S6 Ba3 Ga1 114.15(3) 4_575 2
S5 Ba3 Ga1 36.41(3) 3_565 2
S7 Ba3 Ga1 172.92(2) 2_655 2
S2 Ba3 Ga1 100.38(3) 1_565 2
S1 Ba3 Ga1 108.57(3) . 2
S4 Ba3 Ba2 120.01(3) . 1_565
S5 Ba3 Ba2 136.02(3) . 1_565
S5 Ba3 Ba2 49.37(3) 1_565 1_565
S6 Ba3 Ba2 73.34(2) 4_575 1_565
S5 Ba3 Ba2 128.46(3) 3_565 1_565
S7 Ba3 Ba2 46.13(3) 2_655 1_565
S2 Ba3 Ba2 46.96(3) 1_565 1_565
S1 Ba3 Ba2 98.68(3) . 1_565
Ga1 Ba3 Ba2 127.32(2) 2 1_565
S4 Ba3 Ba2 118.25(3) . .
S5 Ba3 Ba2 48.66(3) . .
S5 Ba3 Ba2 136.79(3) 1_565 .
S6 Ba3 Ba2 85.26(2) 4_575 .
S5 Ba3 Ba2 130.37(3) 3_565 .
S7 Ba3 Ba2 45.02(2) 2_655 .
S2 Ba3 Ba2 98.09(3) 1_565 .
S1 Ba3 Ba2 46.20(3) . .
Ga1 Ba3 Ba2 140.472(16) 2 .
Ba2 Ba3 Ba2 90.36(3) 1_565 .
S4 Ba3 Ba4 45.16(3) . 1_565
S5 Ba3 Ba4 141.55(3) . 1_565
S5 Ba3 Ba4 58.85(3) 1_565 1_565
S6 Ba3 Ba4 128.78(3) 4_575 1_565
S5 Ba3 Ba4 87.87(3) 3_565 1_565
S7 Ba3 Ba4 115.38(2) 2_655 1_565
S2 Ba3 Ba4 43.32(3) 1_565 1_565
S1 Ba3 Ba4 93.50(3) . 1_565
Ga1 Ba3 Ba4 57.726(12) 2 1_565
Ba2 Ba3 Ba4 76.86(2) 1_565 1_565
Ba2 Ba3 Ba4 135.743(15) . 1_565
S8 Ba2 S7 95.07(3) . 2_655
S8 Ba2 S7 92.75(3) . 2_645
S7 Ba2 S7 163.89(5) 2_655 2_645
S8 Ba2 S2 69.43(4) . .
S7 Ba2 S2 117.43(3) 2_655 .
S7 Ba2 S2 78.54(4) 2_645 .
S8 Ba2 S1 70.19(4) . .
S7 Ba2 S1 78.96(4) 2_655 .
S7 Ba2 S1 117.01(3) 2_645 .
S2 Ba2 S1 38.48(4) . .
S8 Ba2 S3 152.66(4) . 4_565
S7 Ba2 S3 73.91(3) 2_655 4_565
S7 Ba2 S3 92.86(3) 2_645 4_565
S2 Ba2 S3 137.90(4) . 4_565
S1 Ba2 S3 129.42(4) . 4_565
S8 Ba2 S5 135.97(4) . .
S7 Ba2 S5 90.98(3) 2_655 .
S7 Ba2 S5 93.15(3) 2_645 .
S2 Ba2 S5 69.15(3) . .
S1 Ba2 S5 68.32(4) . .
S3 Ba2 S5 70.31(3) 4_565 .
S8 Ba2 S7 69.98(4) . 4_565
S7 Ba2 S7 81.31(3) 2_655 4_565
S7 Ba2 S7 88.20(3) 2_645 4_565
S2 Ba2 S7 136.40(3) . 4_565
S1 Ba2 S7 133.33(3) . 4_565
S3 Ba2 S7 83.48(4) 4_565 4_565
S5 Ba2 S7 153.79(4) . 4_565
S8 Ba2 Ga1 169.62(3) . 4_565
S7 Ba2 Ga1 91.94(3) 2_655 4_565
S7 Ba2 Ga1 82.41(3) 2_645 4_565
S2 Ba2 Ga1 100.52(4) . 4_565
S1 Ba2 Ga1 103.79(4) . 4_565
S3 Ba2 Ga1 37.40(2) 4_565 4_565
S5 Ba2 Ga1 35.99(3) . 4_565
S7 Ba2 Ga1 118.80(4) 4_565 4_565
S8 Ba2 Ga2 127.48(3) . 3_665
S7 Ba2 Ga2 36.76(3) 2_655 3_665
S7 Ba2 Ga2 129.41(3) 2_645 3_665
S2 Ba2 Ga2 138.76(3) . 3_665
S1 Ba2 Ga2 105.98(4) . 3_665
S3 Ba2 Ga2 37.16(3) 4_565 3_665
S5 Ba2 Ga2 78.54(2) . 3_665
S7 Ba2 Ga2 80.43(3) 4_565 3_665
Ga1 Ba2 Ga2 61.753(19) 4_565 3_665
S8 Ba2 Ga2 34.49(3) . .
S7 Ba2 Ga2 82.45(3) 2_655 .
S7 Ba2 Ga2 96.29(3) 2_645 .
S2 Ba2 Ga2 103.73(3) . .
S1 Ba2 Ga2 99.07(3) . .
S3 Ba2 Ga2 118.22(3) 4_565 .
S5 Ba2 Ga2 166.81(3) . .
S7 Ba2 Ga2 36.28(3) 4_565 .
Ga1 Ba2 Ga2 154.953(17) 4_565 .
Ga2 Ba2 Ga2 102.214(15) 3_665 .
S8 Ba2 Ba3 112.12(3) . 1_545
S7 Ba2 Ba3 138.02(3) 2_655 1_545
S7 Ba2 Ba3 49.34(3) 2_645 1_545
S2 Ba2 Ba3 51.70(2) . 1_545
S1 Ba2 Ba3 81.00(3) . 1_545
S3 Ba2 Ba3 91.61(3) 4_565 1_545
S5 Ba2 Ba3 47.22(3) . 1_545
S7 Ba2 Ba3 137.06(2) 4_565 1_545
Ga1 Ba2 Ba3 57.89(2) 4_565 1_545
Ga2 Ba2 Ba3 119.02(2) 3_665 1_545
Ga2 Ba2 Ba3 137.242(17) . 1_545
S3 Ba1 S2 83.55(4) . .
S3 Ba1 S1 87.33(4) . .
S2 Ba1 S1 38.62(4) . .
S3 Ba1 S8 78.93(4) . 2_655
S2 Ba1 S8 108.53(4) . 2_655
S1 Ba1 S8 71.63(4) . 2_655
S3 Ba1 S8 67.56(3) . 2_645
S2 Ba1 S8 72.12(4) . 2_645
S1 Ba1 S8 109.02(4) . 2_645
S8 Ba1 S8 146.30(5) 2_655 2_645
S3 Ba1 S1 129.31(4) . 2_645
S2 Ba1 S1 102.08(4) . 2_645
S1 Ba1 S1 127.74(3) . 2_645
S8 Ba1 S1 140.76(4) 2_655 2_645
S8 Ba1 S1 66.73(4) 2_645 2_645
S3 Ba1 S2 138.91(4) . 2_655
S2 Ba1 S2 127.45(3) . 2_655
S1 Ba1 S2 101.65(4) . 2_655
S8 Ba1 S2 66.62(4) 2_655 2_655
S8 Ba1 S2 140.86(4) 2_645 2_655
S1 Ba1 S2 75.43(4) 2_645 2_655
S3 Ba1 S7 83.48(4) . .
S2 Ba1 S7 158.10(3) . .
S1 Ba1 S7 157.22(3) . .
S8 Ba1 S7 86.14(3) 2_655 .
S8 Ba1 S7 86.62(3) 2_645 .
S1 Ba1 S7 73.18(3) 2_645 .
S2 Ba1 S7 72.88(3) 2_655 .
S3 Ba1 S8 147.68(3) . .
S2 Ba1 S8 64.46(4) . .
S1 Ba1 S8 65.14(4) . .
S8 Ba1 S8 105.94(3) 2_655 .
S8 Ba1 S8 104.34(3) 2_645 .
S1 Ba1 S8 66.10(3) 2_645 .
S2 Ba1 S8 67.22(3) 2_655 .
S7 Ba1 S8 128.28(4) . .
S3 Ba1 Ba1 115.00(3) . 2_645
S2 Ba1 Ba1 52.60(3) . 2_645
S1 Ba1 Ba1 83.83(3) . 2_645
S8 Ba1 Ba1 151.48(3) 2_655 2_645
S8 Ba1 Ba1 55.62(3) 2_645 2_645
S1 Ba1 Ba1 49.48(3) 2_645 2_645
S2 Ba1 Ba1 105.85(3) 2_655 2_645
S7 Ba1 Ba1 118.94(3) . 2_645
S8 Ba1 Ba1 48.72(2) . 2_645
S3 Ba1 Ba1 125.23(3) . 2_655
S2 Ba1 Ba1 83.31(3) . 2_655
S1 Ba1 Ba1 52.31(3) . 2_655
S8 Ba1 Ba1 55.97(3) 2_655 2_655
S8 Ba1 Ba1 151.23(3) 2_645 2_655
S1 Ba1 Ba1 105.43(3) 2_645 2_655
S2 Ba1 Ba1 49.34(2) 2_655 2_655
S7 Ba1 Ba1 118.59(3) . 2_655
S8 Ba1 Ba1 49.97(3) . 2_655
Ba1 Ba1 Ba1 97.56(3) 2_645 2_655
S3 Ba1 Ba2 84.78(3) . 2_645
S2 Ba1 Ba2 115.81(3) . 2_645
S1 Ba1 Ba2 154.12(2) . 2_645
S8 Ba1 Ba2 130.35(3) 2_655 2_645
S8 Ba1 Ba2 45.36(3) 2_645 2_645
S1 Ba1 Ba2 47.04(2) 2_645 2_645
S2 Ba1 Ba2 100.47(3) 2_655 2_645
S7 Ba1 Ba2 45.31(2) . 2_645
S8 Ba1 Ba2 112.36(3) . 2_645
Ba1 Ba1 Ba2 77.33(3) 2_645 2_645
Ba1 Ba1 Ba2 147.38(2) 2_655 2_645
S5 Ga1 S4 115.15(6) 4_566 2_545
S5 Ga1 S3 112.19(5) 4_566 .
S4 Ga1 S3 113.71(6) 2_545 .
S5 Ga1 S6 109.50(5) 4_566 .
S4 Ga1 S6 102.12(5) 2_545 .
S3 Ga1 S6 102.82(5) . .
S5 Ga1 Ba4 162.35(4) 4_566 .
S4 Ga1 Ba4 57.99(4) 2_545 .
S3 Ga1 Ba4 62.66(3) . .
S6 Ga1 Ba4 88.14(4) . .
S5 Ga1 Ba3 60.12(4) 4_566 2_545
S4 Ga1 Ba3 57.37(4) 2_545 2_545
S3 Ga1 Ba3 151.28(4) . 2_545
S6 Ga1 Ba3 105.78(4) . 2_545
Ba4 Ga1 Ba3 115.356(19) . 2_545
S5 Ga1 Ba2 60.40(4) 4_566 4_566
S4 Ga1 Ba2 162.16(4) 2_545 4_566
S3 Ga1 Ba2 58.53(4) . 4_566
S6 Ga1 Ba2 95.47(4) . 4_566
Ba4 Ga1 Ba2 120.37(2) . 4_566
Ba3 Ga1 Ba2 120.48(3) 2_545 4_566
S8 Ga2 S6 125.99(6) . 2_645
S8 Ga2 S7 108.92(6) . 4_565
S6 Ga2 S7 106.74(5) 2_645 4_565
S8 Ga2 S3 102.94(5) . 2_655
S6 Ga2 S3 101.17(5) 2_645 2_655
S7 Ga2 S3 110.18(5) 4_565 2_655
S8 Ga2 Ba2 118.67(4) . 3_665
S6 Ga2 Ba2 115.03(4) 2_645 3_665
S7 Ga2 Ba2 53.51(3) 4_565 3_665
S3 Ga2 Ba2 56.67(4) 2_655 3_665
S8 Ga2 Ba2 52.52(4) . .
S6 Ga2 Ba2 150.55(4) 2_645 .
S7 Ga2 Ba2 57.99(4) 4_565 .
S3 Ga2 Ba2 107.73(4) 2_655 .
Ba2 Ga2 Ba2 77.785(15) 3_665 .
Ga1 S4 Ba3 85.88(5) 2 .
Ga1 S4 Ba4 85.08(5) 2 2
Ba3 S4 Ba4 170.88(5) . 2
Ga1 S4 Ba4 120.37(5) 2 .
Ba3 S4 Ba4 92.76(3) . .
Ba4 S4 Ba4 90.84(3) 2 .
Ga1 S4 Ba4 94.26(4) 2 1_565
Ba3 S4 Ba4 91.22(3) . 1_565
Ba4 S4 Ba4 90.57(3) 2 1_565
Ba4 S4 Ba4 145.33(5) . 1_565
Ga1 S5 Ba3 111.26(5) 4_565 .
Ga1 S5 Ba3 91.64(4) 4_565 1_545
Ba3 S5 Ba3 153.23(5) . 1_545
Ga1 S5 Ba3 83.46(5) 4_565 3_565
Ba3 S5 Ba3 96.83(3) . 3_565
Ba3 S5 Ba3 99.50(3) 1_545 3_565
Ga1 S5 Ba2 83.61(4) 4_565 .
Ba3 S5 Ba2 85.50(3) . .
Ba3 S5 Ba2 83.41(3) 1_545 .
Ba3 S5 Ba2 166.82(5) 3_565 .
Ga2 S6 Ga1 115.87(6) 2_655 .
Ga2 S6 Ba4 141.53(5) 2_655 2
Ga1 S6 Ba4 95.18(4) . 2
Ga2 S6 Ba3 90.10(4) 2_655 4_576
Ga1 S6 Ba3 88.71(4) . 4_576
Ba4 S6 Ba3 113.95(4) 2 4_576
Ga1 S3 Ga2 115.18(6) . 2_645
Ga1 S3 Ba1 151.49(5) . .
Ga2 S3 Ba1 93.33(4) 2_645 .
Ga1 S3 Ba2 84.06(4) . 4_566
Ga2 S3 Ba2 86.17(4) 2_645 4_566
Ba1 S3 Ba2 99.10(4) . 4_566
Ga1 S3 Ba4 79.73(5) . .
Ga2 S3 Ba4 110.01(5) 2_645 .
Ba1 S3 Ba4 90.45(4) . .
Ba2 S3 Ba4 160.80(4) 4_566 .
S2 S1 Ba4 70.78(5) . .
S2 S1 Ba1 70.56(5) . .
Ba4 S1 Ba1 93.90(4) . .
S2 S1 Ba2 70.69(4) . .
Ba4 S1 Ba2 122.17(4) . .
Ba1 S1 Ba2 111.58(5) . .
S2 S1 Ba1 127.39(6) . 2_655
Ba4 S1 Ba1 153.99(4) . 2_655
Ba1 S1 Ba1 78.21(3) . 2_655
Ba2 S1 Ba1 83.55(3) . 2_655
S2 S1 Ba3 126.55(6) . .
Ba4 S1 Ba3 88.37(4) . .
Ba1 S1 Ba3 162.17(4) . .
Ba2 S1 Ba3 81.69(4) . .
Ba1 S1 Ba3 92.08(4) 2_655 .
S1 S2 Ba4 69.88(5) . .
S1 S2 Ba1 70.82(5) . .
Ba4 S2 Ba1 93.66(4) . .
S1 S2 Ba2 70.83(4) . .
Ba4 S2 Ba2 121.69(4) . .
Ba1 S2 Ba2 111.78(5) . .
S1 S2 Ba1 128.03(6) . 2_645
Ba4 S2 Ba1 153.93(4) . 2_645
Ba1 S2 Ba1 78.06(3) . 2_645
Ba2 S2 Ba1 84.14(3) . 2_645
S1 S2 Ba3 125.39(6) . 1_545
Ba4 S2 Ba3 88.08(4) . 1_545
Ba1 S2 Ba3 162.89(4) . 1_545
Ba2 S2 Ba3 81.33(4) . 1_545
Ba1 S2 Ba3 93.00(4) 2_645 1_545
Ga2 S8 Ba2 92.99(6) . .
Ga2 S8 Ba1 120.97(5) . 2_645
Ba2 S8 Ba1 88.21(4) . 2_645
Ga2 S8 Ba1 92.50(4) . 2_655
Ba2 S8 Ba1 86.07(3) . 2_655
Ba1 S8 Ba1 146.30(5) 2_645 2_655
Ga2 S8 Ba1 156.01(6) . .
Ba2 S8 Ba1 105.78(5) . .
Ba1 S8 Ba1 75.31(3) 2_645 .
Ba1 S8 Ba1 74.41(3) 2_655 .
Ga2 S7 Ba2 89.73(4) 4_566 2_645
Ga2 S7 Ba2 103.29(4) 4_566 2_655
Ba2 S7 Ba2 163.89(5) 2_645 2_655
Ga2 S7 Ba3 88.36(5) 4_566 2_645
Ba2 S7 Ba3 86.42(3) 2_645 2_645
Ba2 S7 Ba3 84.53(3) 2_655 2_645
Ga2 S7 Ba2 85.72(5) 4_566 4_566
Ba2 S7 Ba2 98.69(3) 2_645 4_566
Ba2 S7 Ba2 91.80(3) 2_655 4_566
Ba3 S7 Ba2 172.15(5) 2_645 4_566
Ga2 S7 Ba1 172.58(5) 4_566 .
Ba2 S7 Ba1 83.47(3) 2_645 .
Ba2 S7 Ba1 83.92(3) 2_655 .
Ba3 S7 Ba1 94.15(4) 2_645 .
Ba2 S7 Ba1 92.35(4) 4_566 .

loop_
_geom_bond_atom_site_label_1
_geom_bond_atom_site_label_2
_geom_bond_distance
_geom_bond_site_symmetry_2
Ba4 S1 3.1330(16) .
Ba4 S2 3.1506(16) .
Ba4 S6 3.1727(17) 2_545
Ba4 S4 3.1754(16) 2_545
Ba4 S4 3.2409(16) .
Ba4 S4 3.2556(16) 1_545
Ba4 S3 3.3680(17) .
Ba3 S4 3.1669(17) .
Ba3 S5 3.1681(16) .
Ba3 S5 3.2065(16) 1_565
Ba3 S6 3.2704(19) 4_575
Ba3 S5 3.2734(19) 3_565
Ba3 S7 3.3072(18) 2_655
Ba3 S2 3.4454(15) 1_565
Ba3 S1 3.5112(15) .
Ba2 S8 3.1099(17) .
Ba2 S7 3.1202(16) 2_655
Ba2 S7 3.1430(16) 2_645
Ba2 S2 3.2088(16) .
Ba2 S1 3.2114(16) .
Ba2 S3 3.2497(17) 4_565
Ba2 S5 3.316(2) .
Ba2 S7 3.3278(18) 4_565
Ba1 S3 3.1494(16) .
Ba1 S2 3.1962(16) .
Ba1 S1 3.2012(16) .
Ba1 S8 3.2027(16) 2_655
Ba1 S8 3.2768(17) 2_645
Ba1 S1 3.3324(16) 2_645
Ba1 S2 3.3472(16) 2_655
Ba1 S7 3.4214(18) .
Ba1 S8 3.5320(18) .
Ga1 S5 2.2408(16) 4_566
Ga1 S4 2.2499(16) 2_545
Ga1 S3 2.3144(15) .
Ga1 S6 2.3148(16) .
Ga2 S8 2.2191(15) .
Ga2 S6 2.2738(16) 2_645
Ga2 S7 2.3224(16) 4_565
Ga2 S3 2.3493(16) 2_655
S4 Ga1 2.2499(16) 2
S4 Ba4 3.1754(16) 2
S4 Ba4 3.2556(16) 1_565
S5 Ga1 2.2408(16) 4_565
S5 Ba3 3.2065(16) 1_545
S5 Ba3 3.2734(19) 3_565
S6 Ga2 2.2738(16) 2_655
S6 Ba4 3.1727(17) 2
S6 Ba3 3.2704(19) 4_576
S3 Ga2 2.3493(16) 2_645
S3 Ba2 3.2497(17) 4_566
S1 S2 2.115(2) .
S1 Ba1 3.3324(16) 2_655
S2 Ba1 3.3472(16) 2_645
S2 Ba3 3.4454(15) 1_545
S8 Ba1 3.2027(16) 2_645
S8 Ba1 3.2768(16) 2_655
S7 Ga2 2.3224(16) 4_566
S7 Ba2 3.1202(16) 2_645
S7 Ba2 3.1430(16) 2_655
S7 Ba3 3.3072(18) 2_645
S7 Ba2 3.3278(18) 4_566
